data_2214596
loop_
_publ_author_name
'P. Ramesh'
'S. Murugavel'
'A. Subbiahpandi'
'E. Ramesh'
'R. Raghunathan'

_publ_section_title
;Methyl
 1'-(3-hydroxy-2-oxo-2,3-dihydro-1<i>H</i>-indol-3-yl)-2-oxo-2,3-dihydro-1<i>H</i>-indole-3-spiro-3'-pyrrolizidine-1'-carboxylate
;
_journal_coeditor_code CI2425
_journal_issue 8
_journal_name_full 'Acta Crystallographica Section E'
_journal_page_first o3625
_journal_page_last o3626
_journal_paper_doi 10.1107/S160053680703629X
_journal_volume 63
_journal_year 2007
_chemical_formula_iupac 'C24 H23 N3 O5'
_chemical_formula_moiety 'C24 H23 N3 O5'
_chemical_formula_sum 'C24 H23 N3 O5'
_chemical_formula_weight 433.45
_chemical_name_systematic
'Methyl 1'-(3-hydroxy-2-oxo-2,3-dihydro-1H-indol-3-yl)-2-oxo-2,3-dihydro-1H-indole-3-spiro-3'-pyrrolizidine-1'-carboxylate'
_space_group_IT_number 14
_symmetry_cell_setting monoclinic
_symmetry_space_group_name_Hall '-P 2yn'
_symmetry_space_group_name_H-M 'P 1 21/n 1'
_atom_sites_solution_hydrogens geom
_atom_sites_solution_primary direct
_atom_sites_solution_secondary difmap
_audit_creation_method SHELXL-97
_cell_angle_alpha 90.00
_cell_angle_beta 93.184(3)
_cell_angle_gamma 90.00
_cell_formula_units_Z 4
_cell_length_a 13.0337(11)
_cell_length_b 7.9573(6)
_cell_length_c 19.9303(17)
_cell_measurement_reflns_used 6845
_cell_measurement_temperature 293(2)
_cell_measurement_theta_max 25.37
_cell_measurement_theta_min 2.8
_cell_volume 2063.8(3)
_computing_cell_refinement APEX2
_computing_data_collection 'APEX2 (Bruker, 2004)'
_computing_data_reduction 'SAINT (Bruker, 2004)'
_computing_molecular_graphics 'ZORTEP (Zsolnai, 1997)'
_computing_publication_material 'SHELXL97 and PLATON (Spek, 2003)'
_computing_structure_refinement 'SHELXL97 (Sheldrick, 1997)'
_computing_structure_solution 'SHELXS97 (Sheldrick, 1997)'
_diffrn_ambient_temperature 293(2)
_diffrn_measured_fraction_theta_full 0.998
_diffrn_measured_fraction_theta_max 0.998
_diffrn_measurement_device_type 'Bruker APEX2 CCD area-detector'
_diffrn_measurement_method \w
_diffrn_radiation_monochromator graphite
_diffrn_radiation_source 'fine-focus sealed tube'
_diffrn_radiation_type MoK\a
_diffrn_radiation_wavelength 0.71073
_diffrn_reflns_av_R_equivalents 0.0453
_diffrn_reflns_av_sigmaI/netI 0.0393
_diffrn_reflns_limit_h_max 15
_diffrn_reflns_limit_h_min -15
_diffrn_reflns_limit_k_max 9
_diffrn_reflns_limit_k_min -9
_diffrn_reflns_limit_l_max 23
_diffrn_reflns_limit_l_min -24
_diffrn_reflns_number 19499
_diffrn_reflns_theta_full 25.37
_diffrn_reflns_theta_max 25.37
_diffrn_reflns_theta_min 1.82
_diffrn_standards_number 0
_exptl_absorpt_coefficient_mu 0.099
_exptl_absorpt_correction_T_max 0.982
_exptl_absorpt_correction_T_min 0.976
_exptl_absorpt_correction_type multi-scan
_exptl_absorpt_process_details '(SADABS; Sheldrick, 2001)'
_exptl_crystal_colour Colourless
_exptl_crystal_density_diffrn 1.395
_exptl_crystal_density_method 'not measured'
_exptl_crystal_description Block
_exptl_crystal_F_000 912
_exptl_crystal_size_max 0.25
_exptl_crystal_size_mid 0.21
_exptl_crystal_size_min 0.18
_refine_diff_density_max 0.349
_refine_diff_density_min -0.257
_refine_ls_extinction_method none
_refine_ls_goodness_of_fit_ref 1.058
_refine_ls_hydrogen_treatment constr
_refine_ls_matrix_type full
_refine_ls_number_parameters 291
_refine_ls_number_reflns 3783
_refine_ls_number_restraints 0
_refine_ls_restrained_S_all 1.058
_refine_ls_R_factor_all 0.0775
_refine_ls_R_factor_gt 0.0416
_refine_ls_shift/su_max 0.016
_refine_ls_shift/su_mean 0.002
_refine_ls_structure_factor_coef Fsqd
_refine_ls_weighting_details 'calc w=1/[\s^2^(Fo^2^)+(0.0957P)^2^] where P=(Fo^2^+2Fc^2^)/3'
_refine_ls_weighting_scheme calc
_refine_ls_wR_factor_gt 0.1194
_refine_ls_wR_factor_ref 0.1581
_reflns_number_gt 2567
_reflns_number_total 3783
_reflns_threshold_expression I>2\s(I)
_cod_data_source_file ci2425.cif
_cod_data_source_block I
_cod_original_sg_symbol_H-M 'P 21/n'
_cod_database_code 2214596
_cod_database_fobs_code 2214596

loop_
_symmetry_equiv_pos_as_xyz
'x, y, z'
'-x+1/2, y+1/2, -z+1/2'
'-x, -y, -z'
'x-1/2, -y-1/2, z-1/2'

loop_
_atom_site_type_symbol
_atom_site_label
_atom_site_fract_x
_atom_site_fract_y
_atom_site_fract_z
_atom_site_U_iso_or_equiv
_atom_site_adp_type
_atom_site_calc_flag
_atom_site_refinement_flags
_atom_site_occupancy
O O1 0.72215(13) 0.1955(3) 0.25051(9) 0.0572(5) Uani d . 1
O O2 0.56320(15) 0.2516(3) 0.50386(10) 0.0679(6) Uani d . 1
O O3 0.70217(12) 0.4091(2) 0.52414(8) 0.0430(4) Uani d . 1
O O4 0.84860(12) 0.1711(2) 0.36953(8) 0.0468(5) Uani d . 1
H H4 0.8095 0.1980 0.3377 0.070 Uiso calc R 1
O O5 0.89232(12) 0.5038(2) 0.42579(8) 0.0421(4) Uani d . 1
C C1 0.57372(16) 0.1871(3) 0.32218(11) 0.0343(5) Uani d . 1
C C2 0.63301(19) 0.1579(3) 0.25855(12) 0.0413(6) Uani d . 1
N N3 0.56772(16) 0.0858(3) 0.21180(10) 0.0501(6) Uani d . 1
H H3 0.5825 0.0665 0.1710 0.060 Uiso calc R 1
C C4 0.47306(19) 0.0466(3) 0.23802(12) 0.0432(6) Uani d . 1
C C5 0.3906(2) -0.0395(4) 0.20867(15) 0.0644(9) Uani d . 1
H H5 0.3908 -0.0752 0.1642 0.077 Uiso calc R 1
C C6 0.3081(2) -0.0711(4) 0.24668(18) 0.0685(9) Uani d . 1
H H6 0.2522 -0.1302 0.2278 0.082 Uiso calc R 1
C C7 0.3066(2) -0.0175(4) 0.31189(16) 0.0620(8) Uani d . 1
H H7 0.2500 -0.0413 0.3367 0.074 Uiso calc R 1
C C8 0.38911(18) 0.0723(3) 0.34157(13) 0.0465(6) Uani d . 1
H H8 0.3879 0.1101 0.3857 0.056 Uiso calc R 1
C C9 0.47192(17) 0.1034(3) 0.30395(11) 0.0364(6) Uani d . 1
N N10 0.56661(13) 0.3632(2) 0.34024(9) 0.0334(5) Uani d . 1
C C11 0.53680(19) 0.4958(3) 0.29247(13) 0.0461(6) Uani d . 1
H H11A 0.4631 0.4965 0.2824 0.055 Uiso calc R 1
H H11B 0.5717 0.4837 0.2510 0.055 Uiso calc R 1
C C12 0.57209(19) 0.6552(3) 0.33081(13) 0.0468(6) Uani d . 1
H H12A 0.5135 0.7152 0.3469 0.056 Uiso calc R 1
H H12B 0.6089 0.7294 0.3019 0.056 Uiso calc R 1
C C13 0.64313(19) 0.5947(3) 0.39015(13) 0.0463(6) Uani d . 1
H H13A 0.7056 0.6612 0.3943 0.056 Uiso calc R 1
H H13B 0.6088 0.6001 0.4320 0.056 Uiso calc R 1
C C14 0.66601(16) 0.4143(3) 0.37126(11) 0.0330(5) Uani d . 1
H H14 0.7167 0.4148 0.3367 0.040 Uiso calc R 1
C C15 0.69104(16) 0.2662(3) 0.42044(11) 0.0322(5) Uani d . 1
C C16 0.63300(17) 0.1148(3) 0.38523(11) 0.0349(5) Uani d . 1
H H16A 0.6815 0.0297 0.3724 0.042 Uiso calc R 1
H H16B 0.5857 0.0644 0.4153 0.042 Uiso calc R 1
C C17 0.80709(16) 0.2245(3) 0.43055(10) 0.0320(5) Uani d . 1
C C18 0.87766(16) 0.3723(3) 0.45599(11) 0.0316(5) Uani d . 1
N N19 0.92764(14) 0.3246(2) 0.51369(9) 0.0368(5) Uani d . 1
H H19 0.9698 0.3879 0.5368 0.044 Uiso calc R 1
C C20 0.90328(16) 0.1608(3) 0.53177(11) 0.0345(5) Uani d . 1
C C21 0.94465(19) 0.0707(3) 0.58528(13) 0.0457(6) Uani d . 1
H H21 0.9922 0.1186 0.6161 0.055 Uiso calc R 1
C C22 0.9130(2) -0.0942(3) 0.59170(14) 0.0528(7) Uani d . 1
H H22 0.9401 -0.1591 0.6272 0.063 Uiso calc R 1
C C23 0.8419(2) -0.1631(3) 0.54602(15) 0.0566(7) Uani d . 1
H H23 0.8212 -0.2740 0.5512 0.068 Uiso calc R 1
C C24 0.80034(19) -0.0695(3) 0.49222(14) 0.0497(7) Uani d . 1
H H24 0.7523 -0.1170 0.4616 0.060 Uiso calc R 1
C C25 0.83173(17) 0.0955(3) 0.48490(12) 0.0358(5) Uani d . 1
C C26 0.64407(18) 0.3038(3) 0.48693(11) 0.0369(6) Uani d . 1
C C27 0.6626(2) 0.4599(4) 0.58721(13) 0.0652(9) Uani d . 1
H H27A 0.5976 0.5152 0.5789 0.098 Uiso calc R 1
H H27B 0.7101 0.5357 0.6099 0.098 Uiso calc R 1
H H27C 0.6536 0.3626 0.6148 0.098 Uiso calc R 1

loop_
_atom_site_aniso_label
_atom_site_aniso_U_11
_atom_site_aniso_U_22
_atom_site_aniso_U_33
_atom_site_aniso_U_12
_atom_site_aniso_U_13
_atom_site_aniso_U_23
O1 0.0383(11) 0.0890(15) 0.0451(11) 0.0000(9) 0.0090(8) -0.0160(9)
O2 0.0514(12) 0.0914(16) 0.0631(13) -0.0340(11) 0.0235(10) -0.0280(11)
O3 0.0388(10) 0.0575(11) 0.0330(9) -0.0114(7) 0.0057(7) -0.0154(8)
O4 0.0351(9) 0.0688(12) 0.0361(9) 0.0088(8) -0.0011(7) -0.0137(9)
O5 0.0415(10) 0.0482(11) 0.0360(9) -0.0150(7) -0.0053(7) 0.0124(8)
C1 0.0283(12) 0.0407(14) 0.0335(12) 0.0013(9) -0.0016(9) -0.0087(10)
C2 0.0383(15) 0.0494(15) 0.0358(13) 0.0088(11) -0.0008(11) -0.0101(11)
N3 0.0508(14) 0.0674(16) 0.0312(11) 0.0092(10) -0.0048(10) -0.0181(10)
C4 0.0397(14) 0.0447(15) 0.0437(15) 0.0071(11) -0.0095(12) -0.0126(11)
C5 0.062(2) 0.068(2) 0.0600(19) 0.0036(15) -0.0238(16) -0.0279(15)
C6 0.0507(19) 0.066(2) 0.086(2) -0.0103(14) -0.0229(17) -0.0225(17)
C7 0.0368(15) 0.0615(19) 0.087(2) -0.0092(13) -0.0016(15) -0.0046(16)
C8 0.0383(15) 0.0478(16) 0.0532(16) -0.0038(11) -0.0002(12) -0.0093(12)
C9 0.0314(13) 0.0351(13) 0.0415(13) 0.0030(9) -0.0073(10) -0.0110(10)
N10 0.0297(10) 0.0348(11) 0.0352(10) 0.0001(8) -0.0013(8) -0.0045(8)
C11 0.0417(15) 0.0511(16) 0.0451(15) 0.0043(11) -0.0024(12) 0.0029(12)
C12 0.0414(14) 0.0388(15) 0.0608(17) 0.0039(11) 0.0073(12) 0.0030(12)
C13 0.0447(15) 0.0360(14) 0.0578(16) -0.0039(10) 0.0003(13) -0.0092(11)
C14 0.0302(12) 0.0350(13) 0.0337(12) -0.0033(9) 0.0002(9) -0.0059(10)
C15 0.0292(12) 0.0356(13) 0.0314(12) -0.0040(9) -0.0013(9) -0.0068(9)
C16 0.0322(12) 0.0343(13) 0.0376(13) -0.0029(9) -0.0036(10) -0.0077(10)
C17 0.0300(12) 0.0378(13) 0.0280(12) -0.0040(9) 0.0000(9) -0.0048(9)
C18 0.0253(11) 0.0408(14) 0.0286(11) -0.0045(9) 0.0011(9) -0.0004(10)
N19 0.0358(11) 0.0400(12) 0.0335(10) -0.0121(8) -0.0080(8) 0.0033(9)
C20 0.0301(12) 0.0372(14) 0.0361(13) -0.0041(9) 0.0013(10) 0.0038(10)
C21 0.0381(14) 0.0518(17) 0.0465(15) -0.0031(11) -0.0051(11) 0.0104(12)
C22 0.0482(16) 0.0478(17) 0.0622(18) 0.0009(12) 0.0001(13) 0.0201(13)
C23 0.0548(17) 0.0370(16) 0.078(2) -0.0050(12) 0.0028(15) 0.0130(14)
C24 0.0459(16) 0.0388(15) 0.0635(18) -0.0062(11) -0.0045(13) -0.0018(12)
C25 0.0299(12) 0.0357(13) 0.0415(13) -0.0007(9) -0.0001(10) -0.0025(10)
C26 0.0324(13) 0.0425(14) 0.0356(13) -0.0063(10) 0.0011(10) -0.0050(10)
C27 0.067(2) 0.089(2) 0.0418(16) -0.0185(16) 0.0166(14) -0.0283(15)

loop_
_atom_type_symbol
_atom_type_description
_atom_type_scat_dispersion_real
_atom_type_scat_dispersion_imag
_atom_type_scat_source
C C 0.0033 0.0016 'International Tables Vol C Tables 4.2.6.8 and 6.1.1.4'
H H 0.0000 0.0000 'International Tables Vol C Tables 4.2.6.8 and 6.1.1.4'
N N 0.0061 0.0033 'International Tables Vol C Tables 4.2.6.8 and 6.1.1.4'
O O 0.0106 0.0060 'International Tables Vol C Tables 4.2.6.8 and 6.1.1.4'

loop_
_geom_angle_atom_site_label_1
_geom_angle_atom_site_label_2
_geom_angle_atom_site_label_3
_geom_angle_site_symmetry_1
_geom_angle
C26 O3 C27 . 116.28(19)
C17 O4 H4 . 109.5
N10 C1 C9 . 114.72(18)
N10 C1 C2 . 113.10(19)
C9 C1 C2 . 102.10(18)
N10 C1 C16 . 101.15(16)
C9 C1 C16 . 115.02(19)
C2 C1 C16 . 111.21(17)
O1 C2 N3 1 125.5(2)
O1 C2 N3 . 125.5(2)
O1 C2 N3 1 125.5(2)
O1 C2 C1 1 126.7(2)
O1 C2 C1 . 126.7(2)
O1 C2 C1 1 126.7(2)
N3 C2 C1 . 107.8(2)
C2 N3 C4 . 111.7(2)
C2 N3 H3 . 124.1
C4 N3 H3 . 124.1
C5 C4 C9 . 120.9(3)
C5 C4 N3 . 129.4(2)
C9 C4 N3 . 109.6(2)
C4 C5 C6 . 118.3(3)
C4 C5 H5 . 120.9
C6 C5 H5 . 120.9
C7 C6 C5 . 121.3(3)
C7 C6 H6 . 119.3
C5 C6 H6 . 119.3
C6 C7 C8 . 120.7(3)
C6 C7 H7 . 119.7
C8 C7 H7 . 119.7
C9 C8 C7 . 118.2(3)
C9 C8 H8 . 120.9
C7 C8 H8 . 120.9
C8 C9 C4 . 120.6(2)
C8 C9 C1 . 131.0(2)
C4 C9 C1 . 108.4(2)
C1 N10 C11 . 123.7(2)
C1 N10 C14 . 107.8(2)
C11 N10 C14 . 105.8(2)
N10 C11 C12 . 102.17(19)
N10 C11 H11A . 111.3
C12 C11 H11A . 111.3
N10 C11 H11B . 111.3
C12 C11 H11B . 111.3
H11A C11 H11B . 109.2
C11 C12 C13 . 105.94(19)
C11 C12 H12A . 110.5
C13 C12 H12A . 110.5
C11 C12 H12B . 110.5
C13 C12 H12B . 110.5
H12A C12 H12B . 108.7
C14 C13 C12 . 102.92(18)
C14 C13 H13A . 111.2
C12 C13 H13A . 111.2
C14 C13 H13B . 111.2
C12 C13 H13B . 111.2
H13A C13 H13B . 109.1
N10 C14 C13 . 100.73(18)
N10 C14 C15 . 101.87(16)
C13 C14 C15 . 126.69(19)
N10 C14 H14 . 108.6
C13 C14 H14 . 108.6
C15 C14 H14 . 108.6
C26 C15 C17 . 111.47(18)
C26 C15 C14 . 108.65(18)
C17 C15 C14 . 114.38(18)
C26 C15 C16 . 109.49(17)
C17 C15 C16 . 109.68(17)
C14 C15 C16 . 102.77(17)
C1 C16 C15 . 106.50(18)
C1 C16 H16A . 110.4
C15 C16 H16A . 110.4
C1 C16 H16B . 110.4
C15 C16 H16B . 110.4
H16A C16 H16B . 108.6
O4 C17 C25 . 109.47(18)
O4 C17 C15 . 111.55(17)
C25 C17 C15 . 113.87(18)
O4 C17 C18 . 104.93(17)
C25 C17 C18 . 100.41(17)
C15 C17 C18 . 115.73(18)
O5 C18 N19 . 125.36(19)
O5 C18 C17 . 126.03(19)
N19 C18 C17 . 108.32(18)
C18 N19 C20 . 112.2(2)
C18 N19 H19 . 123.9
C20 N19 H19 . 123.9
C21 C20 C25 . 123.4(2)
C21 C20 N19 . 127.2(2)
C25 C20 N19 . 109.34(18)
C20 C21 C22 . 117.5(2)
C20 C21 H21 . 121.3
C22 C21 H21 . 121.3
C23 C22 C21 . 120.6(2)
C23 C22 H22 . 119.7
C21 C22 H22 . 119.7
C22 C23 C24 . 121.1(3)
C22 C23 H23 . 119.5
C24 C23 H23 . 119.5
C25 C24 C23 . 119.0(2)
C25 C24 H24 . 120.5
C23 C24 H24 . 120.5
C20 C25 C24 . 118.5(2)
C20 C25 C17 . 109.68(19)
C24 C25 C17 . 131.7(2)
O2 C26 O3 1 123.0(2)
O2 C26 O3 . 123.0(2)
O2 C26 C15 1 125.5(2)
O2 C26 C15 . 125.5(2)
O3 C26 C15 . 111.48(18)
O3 C27 H27A . 109.5
O3 C27 H27B . 109.5
H27A C27 H27B . 109.5
O3 C27 H27C . 109.5
H27A C27 H27C . 109.5
H27B C27 H27C . 109.5

loop_
_geom_bond_atom_site_label_1
_geom_bond_atom_site_label_2
_geom_bond_site_symmetry_2
_geom_bond_distance
O1 C2 . 1.219(3)
O2 C26 . 1.198(3)
O3 C26 . 1.328(3)
O3 C27 . 1.443(3)
O4 C17 . 1.423(3)
O4 H4 . 0.82
O5 C18 . 1.227(3)
C1 N10 . 1.451(3)
C1 C9 . 1.511(3)
C1 C2 . 1.539(3)
C1 C16 . 1.549(3)
C2 O1 1 1.219(3)
C2 O1 1 1.219(3)
C2 N3 . 1.354(3)
N3 C4 . 1.401(3)
N3 H3 . 0.86
C4 C5 . 1.377(4)
C4 C9 . 1.390(3)
C5 C6 . 1.372(4)
C5 H5 . 0.93
C6 C7 . 1.369(4)
C6 H6 . 0.93
C7 C8 . 1.395(3)
C7 H7 . 0.93
C8 C9 . 1.370(3)
C8 H8 . 0.93
N10 C11 . 1.460(3)
N10 C14 . 1.462(3)
C11 C12 . 1.538(3)
C11 H11A . 0.97
C11 H11B . 0.97
C12 C13 . 1.538(3)
C12 H12A . 0.97
C12 H12B . 0.97
C13 C14 . 1.518(3)
C13 H13A . 0.97
C13 H13B . 0.97
C14 C15 . 1.556(3)
C14 H14 . 0.98
C15 C26 . 1.520(3)
C15 C17 . 1.551(3)
C15 C16 . 1.568(3)
C16 H16A . 0.97
C16 H16B . 0.97
C17 C25 . 1.514(3)
C17 C18 . 1.560(3)
C18 N19 . 1.344(3)
N19 C20 . 1.394(3)
N19 H19 . 0.86
C20 C21 . 1.371(3)
C20 C25 . 1.384(3)
C21 C22 . 1.383(3)
C21 H21 . 0.93
C22 C23 . 1.377(4)
C22 H22 . 0.93
C23 C24 . 1.390(3)
C23 H23 . 0.93
C24 C25 . 1.386(3)
C24 H24 . 0.93
C26 O2 1 1.198(3)
C27 H27A . 0.96
C27 H27B . 0.96
C27 H27C . 0.96

loop_
_geom_hbond_atom_site_label_D
_geom_hbond_atom_site_label_H
_geom_hbond_atom_site_label_A
_geom_hbond_site_symmetry_A
_geom_hbond_distance_DH
_geom_hbond_distance_HA
_geom_hbond_distance_DA
_geom_hbond_angle_DHA
O4 H4 O1 1 0.82 2.02 2.819(2) 163
N3 H3 O5 2_645 0.86 2.04 2.894(3) 175
N19 H19 O5 3_766 0.86 2.09 2.917(2) 161
C14 H14 O1 1 0.98 2.45 3.091(3) 122
C16 H16B O2 1 0.97 2.34 2.800(3) 108
C12 H12B O1 2_655 0.97 2.50 3.225(3) 131

loop_
_geom_torsion_atom_site_label_1
_geom_torsion_atom_site_label_2
_geom_torsion_atom_site_label_3
_geom_torsion_atom_site_label_4
_geom_torsion_site_symmetry_1
_geom_torsion_site_symmetry_4
_geom_torsion
O1 O1 C2 O1 1 1 0.00(8)
O1 O1 C2 O1 1 1 0.00(8)
O1 O1 C2 N3 1 . 0.00(7)
O1 O1 C2 N3 1 . 0.00(7)
O1 O1 C2 C1 1 . 0.00(13)
O1 O1 C2 C1 1 . 0.00(13)
N10 C1 C2 O1 . 1 60.4(3)
C9 C1 C2 O1 . 1 -175.7(2)
C16 C1 C2 O1 . 1 -52.6(3)
N10 C1 C2 O1 . . 60.4(3)
C9 C1 C2 O1 . . -175.7(2)
C16 C1 C2 O1 . . -52.6(3)
N10 C1 C2 O1 . 1 60.4(3)
C9 C1 C2 O1 . 1 -175.7(2)
C16 C1 C2 O1 . 1 -52.6(3)
N10 C1 C2 N3 . . -118.2(2)
C9 C1 C2 N3 . . 5.6(2)
C16 C1 C2 N3 . . 128.8(2)
O1 C2 N3 C4 1 . 175.5(2)
O1 C2 N3 C4 . . 175.5(2)
O1 C2 N3 C4 1 . 175.5(2)
C1 C2 N3 C4 . . -5.9(3)
C2 N3 C4 C5 . . -173.9(3)
C2 N3 C4 C9 . . 3.7(3)
C9 C4 C5 C6 . . -1.5(4)
N3 C4 C5 C6 . . 175.9(3)
C4 C5 C6 C7 . . 0.7(5)
C5 C6 C7 C8 . . 0.4(5)
C6 C7 C8 C9 . . -0.8(4)
C7 C8 C9 C4 . . 0.0(4)
C7 C8 C9 C1 . . -176.2(2)
C5 C4 C9 C8 . . 1.1(4)
N3 C4 C9 C8 . . -176.7(2)
C5 C4 C9 C1 . . 178.1(2)
N3 C4 C9 C1 . . 0.3(3)
N10 C1 C9 C8 . . -64.2(3)
C2 C1 C9 C8 . . 173.1(2)
C16 C1 C9 C8 . . 52.6(3)
N10 C1 C9 C4 . . 119.2(2)
C2 C1 C9 C4 . . -3.5(2)
C16 C1 C9 C4 . . -124.1(2)
C9 C1 N10 C11 . . -69.2(3)
C2 C1 N10 C11 . . 47.4(3)
C16 C1 N10 C11 . . 166.4(2)
C9 C1 N10 C14 . . 166.86(19)
C2 C1 N10 C14 . . -76.6(2)
C16 C1 N10 C14 . . 42.4(2)
C1 N10 C11 C12 . . -163.88(19)
C14 N10 C11 C12 . . -39.0(2)
N10 C11 C12 C13 . . 13.8(2)
C11 C12 C13 C14 . . 14.6(3)
C1 N10 C14 C13 . . -176.96(18)
C11 N10 C14 C13 . . 48.9(2)
C1 N10 C14 C15 . . -45.6(2)
C11 N10 C14 C15 . . -179.73(17)
C12 C13 C14 N10 . . -37.4(2)
C12 C13 C14 C15 . . -151.1(2)
N10 C14 C15 C26 . . -87.98(19)
C13 C14 C15 C26 . . 25.2(3)
N10 C14 C15 C17 . . 146.78(17)
C13 C14 C15 C17 . . -100.0(3)
N10 C14 C15 C16 . . 28.0(2)
C13 C14 C15 C16 . . 141.2(2)
N10 C1 C16 C15 . . -22.0(2)
C9 C1 C16 C15 . . -146.19(19)
C2 C1 C16 C15 . . 98.4(2)
C26 C15 C16 C1 . . 111.6(2)
C17 C15 C16 C1 . . -125.80(19)
C14 C15 C16 C1 . . -3.8(2)
C26 C15 C17 O4 . . 173.46(18)
C14 C15 C17 O4 . . -62.8(2)
C16 C15 C17 O4 . . 52.0(2)
C26 C15 C17 C25 . . 48.9(2)
C14 C15 C17 C25 . . 172.69(18)
C16 C15 C17 C25 . . -72.5(2)
C26 C15 C17 C18 . . -66.7(2)
C14 C15 C17 C18 . . 57.1(2)
C16 C15 C17 C18 . . 171.89(17)
O4 C17 C18 O5 . . 59.8(3)
C25 C17 C18 O5 . . 173.4(2)
C15 C17 C18 O5 . . -63.6(3)
O4 C17 C18 N19 . . -114.24(19)
C25 C17 C18 N19 . . -0.7(2)
C15 C17 C18 N19 . . 122.4(2)
O5 C18 N19 C20 . . -172.9(2)
C17 C18 N19 C20 . . 1.2(2)
C18 N19 C20 C21 . . 176.0(2)
C18 N19 C20 C25 . . -1.3(3)
C25 C20 C21 C22 . . 0.5(4)
N19 C20 C21 C22 . . -176.5(2)
C20 C21 C22 C23 . . -0.6(4)
C21 C22 C23 C24 . . 0.3(4)
C22 C23 C24 C25 . . 0.1(4)
C21 C20 C25 C24 . . -0.2(4)
N19 C20 C25 C24 . . 177.3(2)
C21 C20 C25 C17 . . -176.7(2)
N19 C20 C25 C17 . . 0.8(3)
C23 C24 C25 C20 . . -0.2(4)
C23 C24 C25 C17 . . 175.5(2)
O4 C17 C25 C20 . . 109.9(2)
C15 C17 C25 C20 . . -124.4(2)
C18 C17 C25 C20 . . -0.1(2)
O4 C17 C25 C24 . . -66.0(3)
C15 C17 C25 C24 . . 59.7(3)
C18 C17 C25 C24 . . -176.0(3)
O2 O2 C26 O3 1 . 0.0(3)
O2 O2 C26 C15 1 . 0.00(13)
C27 O3 C26 O2 . 1 -0.3(4)
C27 O3 C26 O2 . . -0.3(4)
C27 O3 C26 C15 . . 177.2(2)
C17 C15 C26 O2 . 1 -135.8(3)
C14 C15 C26 O2 . 1 97.2(3)
C16 C15 C26 O2 . 1 -14.3(3)
C17 C15 C26 O2 . . -135.8(3)
C14 C15 C26 O2 . . 97.2(3)
C16 C15 C26 O2 . . -14.3(3)
C17 C15 C26 O3 . . 46.7(3)
C14 C15 C26 O3 . . -80.2(2)
C16 C15 C26 O3 . . 168.28(19)
